data_4117781
loop_
_publ_author_name
'Mei-Chun Chen'
'Li-Ming Wu'
'Hua Lin'
'Liu-Jiang Zhou'
'Ling Chen'

_publ_section_title
;
 Disconnection Enhances the Second Harmonic Generation Response: Synthesis
 and Characterization of Ba23Ga8Sb2S38
;
_journal_name_full 'Journal of the American Chemical Society'
_journal_page_first 6058
_journal_page_last 6060
_journal_paper_doi 10.1021/ja300249n
_journal_volume 134
_journal_year 2012
_chemical_formula_sum 'Ba23 Ga8 S38 Sb2'
_chemical_formula_weight 5178.36
_chemical_name_systematic
; 
 ? 
;
_space_group_IT_number 36
_symmetry_cell_setting orthorhombic
_symmetry_space_group_name_Hall 'C 2c -2'
_symmetry_space_group_name_H-M 'C m c 21'
_atom_sites_solution_primary direct
_atom_sites_solution_secondary difmap
_audit_creation_method SHELXL-97
_cell_angle_alpha 90.00
_cell_angle_beta 90.00
_cell_angle_gamma 90.00
_cell_formula_units_Z 2
_cell_length_a 9.611(3)
_cell_length_b 32.246(10)
_cell_length_c 12.883(4)
_cell_measurement_reflns_used 5887
_cell_measurement_temperature 293(2)
_cell_measurement_theta_max 27.4797
_cell_measurement_theta_min 3.1624
_cell_volume 3993(2)
_computing_structure_refinement 'SHELXL-97 (Sheldrick, 1997)'
_computing_structure_solution 'SHELXS-97 (Sheldrick, 1990)'
_diffrn_ambient_temperature 293(2)
_diffrn_measured_fraction_theta_full 0.969
_diffrn_measured_fraction_theta_max 0.969
_diffrn_radiation_monochromator graphite
_diffrn_radiation_source 'fine-focus sealed tube'
_diffrn_radiation_type MoK\a
_diffrn_radiation_wavelength 0.71073
_diffrn_reflns_av_R_equivalents 0.0256
_diffrn_reflns_av_sigmaI/netI 0.0283
_diffrn_reflns_limit_h_max 9
_diffrn_reflns_limit_h_min -12
_diffrn_reflns_limit_k_max 41
_diffrn_reflns_limit_k_min -39
_diffrn_reflns_limit_l_max 16
_diffrn_reflns_limit_l_min -16
_diffrn_reflns_number 14978
_diffrn_reflns_theta_full 27.49
_diffrn_reflns_theta_max 27.49
_diffrn_reflns_theta_min 2.02
_exptl_absorpt_coefficient_mu 15.439
_exptl_absorpt_correction_T_max 1.0000
_exptl_absorpt_correction_T_min 0.5029
_exptl_absorpt_correction_type multi-scan
_exptl_crystal_colour lightyellow
_exptl_crystal_density_diffrn 4.307
_exptl_crystal_description block
_exptl_crystal_F_000 4492
_exptl_crystal_size_max 0.122
_exptl_crystal_size_mid 0.098
_exptl_crystal_size_min 0.068
_refine_diff_density_max 0.624
_refine_diff_density_min -1.007
_refine_diff_density_rms 0.122
_refine_ls_abs_structure_details 'Flack H D (1983), Acta Cryst. A39, 876-881'
_refine_ls_abs_structure_Flack 0.012(10)
_refine_ls_extinction_method none
_refine_ls_goodness_of_fit_ref 1.066
_refine_ls_matrix_type full
_refine_ls_number_parameters 205
_refine_ls_number_reflns 4622
_refine_ls_number_restraints 1
_refine_ls_restrained_S_all 1.066
_refine_ls_R_factor_all 0.0167
_refine_ls_R_factor_gt 0.0155
_refine_ls_shift/su_max 0.003
_refine_ls_shift/su_mean 0.000
_refine_ls_structure_factor_coef Fsqd
_refine_ls_weighting_details 'calc w=1/[\s^2^(Fo^2^)+(0.0159P)^2^+0.0000P] where P=(Fo^2^+2Fc^2^)/3'
_refine_ls_weighting_scheme calc
_refine_ls_wR_factor_gt 0.0375
_refine_ls_wR_factor_ref 0.0377
_reflns_number_gt 4337
_reflns_number_total 4622
_reflns_threshold_expression >2sigma(I)
_cod_data_source_file ja300249n_si_001.cif
_cod_data_source_block x
_cod_database_code 4117781

loop_
_symmetry_equiv_pos_as_xyz
'x, y, z'
'-x, -y, z+1/2'
'x, -y, z+1/2'
'-x, y, z'
'x+1/2, y+1/2, z'
'-x+1/2, -y+1/2, z+1/2'
'x+1/2, -y+1/2, z+1/2'
'-x+1/2, y+1/2, z'

loop_
_atom_site_label
_atom_site_type_symbol
_atom_site_fract_x
_atom_site_fract_y
_atom_site_fract_z
_atom_site_U_iso_or_equiv
_atom_site_adp_type
_atom_site_occupancy
_atom_site_symmetry_multiplicity
_atom_site_calc_flag
_atom_site_refinement_flags
Ba1 Ba 1.0000 0.959530(10) 0.80128(3) 0.01294(8) Uani 1 2 d S
Ba2 Ba 0.74777(3) 0.706490(8) 0.50218(2) 0.01662(6) Uani 1 1 d .
Ba3 Ba 0.76170(3) 0.913045(8) 0.19223(2) 0.01547(6) Uani 1 1 d .
Ba4 Ba 0.5000 0.912785(10) 0.85938(3) 0.01229(8) Uani 1 2 d S
Ba5 Ba 0.73451(3) 0.962208(9) 0.50759(2) 0.02232(7) Uani 1 1 d .
Ba6 Ba 0.5000 0.713305(10) 0.80726(3) 0.01145(8) Uani 1 2 d S
Ba7 Ba 0.5000 0.833973(10) 0.38974(3) 0.01246(8) Uani 1 2 d S
Ba8 Ba 0.77048(6) 0.831932(16) 0.66323(4) 0.01401(12) Uani 0.50 1 d P
Ba9 Ba 1.0000 0.83160(2) 0.71983(7) 0.01762(16) Uani 0.50 2 d SP
Sb Sb 0.62831(6) 0.823686(16) 0.67381(4) 0.01252(12) Uani 0.50 1 d P
Ga1 Ga 0.5000 0.610028(19) 0.48501(5) 0.01188(14) Uani 1 2 d S
Ga2 Ga 0.5000 0.985473(18) 0.23212(5) 0.00980(13) Uani 1 2 d S
Ga3 Ga 1.0000 0.73027(2) 0.69027(5) 0.01397(14) Uani 1 2 d S
Ga4 Ga 1.0000 0.889069(19) 0.43947(5) 0.01155(13) Uani 1 2 d S
S1 S 0.5000 0.54243(5) 0.54620(13) 0.0184(4) Uani 1 2 d S
S2 S 0.69189(12) 0.62184(3) 0.38914(9) 0.0187(2) Uani 1 1 d .
S3 S 0.5000 0.65431(5) 0.62125(12) 0.0141(3) Uani 1 2 d S
S4 S 0.5000 0.96420(5) 0.06267(12) 0.0162(3) Uani 1 2 d S
S5 S 0.5000 0.93118(4) 0.34528(13) 0.0134(3) Uani 1 2 d S
S6 S 0.29977(11) 1.01861(3) 0.25783(9) 0.0177(2) Uani 1 1 d .
S7 S 1.0000 0.66152(5) 0.63876(14) 0.0187(4) Uani 1 2 d S
S8 S 1.0000 0.77022(5) 0.54598(13) 0.0196(4) Uani 1 2 d S
S9 S 0.81015(12) 0.74653(4) 0.78452(10) 0.0207(2) Uani 1 1 d .
S10 S 1.0000 0.90940(7) 0.60749(14) 0.0278(4) Uani 1 2 d S
S11 S 1.0000 0.94849(4) 0.34500(13) 0.0155(3) Uani 1 2 d S
S12 S 0.80156(12) 0.85719(3) 0.40303(9) 0.0178(2) Uani 1 1 d .
S13 S 0.5000 0.88556(5) 0.61434(12) 0.0154(3) Uani 1 2 d S
S14 S 0.5000 0.77126(5) 0.57764(13) 0.0151(3) Uani 1 2 d S
S15 S 0.5000 0.81433(5) 0.83388(13) 0.0132(3) Uani 1 2 d S

loop_
_atom_site_aniso_label
_atom_site_aniso_U_11
_atom_site_aniso_U_22
_atom_site_aniso_U_33
_atom_site_aniso_U_23
_atom_site_aniso_U_13
_atom_site_aniso_U_12
Ba1 0.01359(19) 0.01317(17) 0.01205(18) -0.00164(13) 0.000 0.000
Ba2 0.01620(14) 0.01505(12) 0.01861(15) -0.00068(11) 0.00200(11) -0.00223(11)
Ba3 0.01467(13) 0.01619(13) 0.01553(14) 0.00073(10) 0.00159(11) 0.00307(10)
Ba4 0.01343(19) 0.01079(17) 0.01264(19) -0.00206(13) 0.000 0.000
Ba5 0.01633(14) 0.03356(16) 0.01706(15) -0.00728(13) -0.00192(12) 0.00751(12)
Ba6 0.01414(18) 0.01086(16) 0.00934(18) -0.00197(13) 0.000 0.000
Ba7 0.01357(18) 0.01243(17) 0.01138(19) -0.00007(13) 0.000 0.000
Ba8 0.0144(3) 0.0125(2) 0.0151(3) 0.00092(19) 0.0005(2) 0.0011(2)
Ba9 0.0175(4) 0.0134(3) 0.0220(4) -0.0028(3) 0.000 0.000
Sb 0.0128(3) 0.0130(3) 0.0117(3) -0.00110(19) -0.0004(2) -0.0006(2)
Ga1 0.0137(3) 0.0115(3) 0.0105(3) -0.0027(2) 0.000 0.000
Ga2 0.0103(3) 0.0091(3) 0.0099(3) -0.0008(2) 0.000 0.000
Ga3 0.0147(3) 0.0162(3) 0.0110(3) 0.0043(3) 0.000 0.000
Ga4 0.0116(3) 0.0117(3) 0.0113(3) -0.0018(2) 0.000 0.000
S1 0.0291(10) 0.0131(8) 0.0131(8) 0.0008(6) 0.000 0.000
S2 0.0139(6) 0.0182(5) 0.0239(6) -0.0051(4) 0.0058(5) -0.0008(5)
S3 0.0188(8) 0.0118(7) 0.0117(8) -0.0050(6) 0.000 0.000
S4 0.0218(9) 0.0181(8) 0.0086(8) -0.0029(6) 0.000 0.000
S5 0.0177(8) 0.0093(6) 0.0130(8) 0.0021(6) 0.000 0.000
S6 0.0106(5) 0.0190(5) 0.0236(6) -0.0037(5) 0.0002(5) 0.0030(4)
S7 0.0267(9) 0.0146(7) 0.0147(8) -0.0005(6) 0.000 0.000
S8 0.0250(9) 0.0209(8) 0.0131(8) 0.0079(6) 0.000 0.000
S9 0.0164(6) 0.0193(5) 0.0265(7) 0.0049(5) 0.0077(5) 0.0028(5)
S10 0.0223(9) 0.0460(11) 0.0150(9) -0.0144(7) 0.000 0.000
S11 0.0194(8) 0.0108(7) 0.0165(8) 0.0017(6) 0.000 0.000
S12 0.0105(5) 0.0196(5) 0.0231(6) 0.0007(4) -0.0014(4) -0.0019(4)
S13 0.0196(8) 0.0136(7) 0.0129(8) 0.0004(5) 0.000 0.000
S14 0.0189(8) 0.0118(7) 0.0145(8) -0.0031(6) 0.000 0.000
S15 0.0143(7) 0.0134(6) 0.0120(7) -0.0007(5) 0.000 0.000

loop_
_atom_type_symbol
_atom_type_description
_atom_type_scat_dispersion_real
_atom_type_scat_dispersion_imag
_atom_type_scat_source
Ba Ba -0.3244 2.2819 'International Tables Vol C Tables 4.2.6.8 and 6.1.1.4'
Ga Ga 0.2307 1.6083 'International Tables Vol C Tables 4.2.6.8 and 6.1.1.4'
S S 0.1246 0.1234 'International Tables Vol C Tables 4.2.6.8 and 6.1.1.4'
Sb Sb -0.5866 1.5461 'International Tables Vol C Tables 4.2.6.8 and 6.1.1.4'

loop_
_geom_angle_atom_site_label_1
_geom_angle_atom_site_label_2
_geom_angle_atom_site_label_3
_geom_angle
_geom_angle_site_symmetry_1
_geom_angle_site_symmetry_3
S10 Ba1 S6 88.35(3) . 3_675
S10 Ba1 S6 88.35(3) . 2_675
S6 Ba1 S6 145.30(5) 3_675 2_675
S10 Ba1 S11 133.67(6) . 2_775
S6 Ba1 S11 78.76(2) 3_675 2_775
S6 Ba1 S11 78.76(2) 2_675 2_775
S2 Ba2 S8 139.73(3) . .
S2 Ba2 S9 88.61(4) . 6_664
S8 Ba2 S9 89.00(4) . 6_664
S2 Ba2 S3 69.41(4) . .
S8 Ba2 S3 141.87(4) . .
S9 Ba2 S3 121.22(3) 6_664 .
S11 Ba3 S5 96.63(4) . .
S11 Ba3 S12 66.86(4) . .
S5 Ba3 S12 71.75(4) . .
S11 Ba3 S3 84.79(4) . 6_664
S5 Ba3 S3 145.83(4) . 6_664
S12 Ba3 S3 77.65(4) . 6_664
S4 Ba4 S2 94.92(3) 1_556 6_665
S4 Ba4 S2 94.92(3) 1_556 7_465
S2 Ba4 S2 136.53(4) 6_665 7_465
S4 Ba4 S15 128.24(4) 1_556 .
S2 Ba4 S15 70.37(2) 6_665 .
S2 Ba4 S15 70.37(2) 7_465 .
S5 Ba5 S6 128.34(3) . 2_675
S5 Ba5 S10 128.79(4) . .
S6 Ba5 S10 78.14(4) 2_675 .
S5 Ba5 S11 94.94(4) . .
S6 Ba5 S11 135.72(3) 2_675 .
S10 Ba5 S11 65.65(4) . .
S3 Ba6 S8 151.36(5) . 6_665
S3 Ba6 S9 97.89(3) . .
S8 Ba6 S9 91.91(3) 6_665 .
S3 Ba6 S9 97.89(3) . 4_655
S8 Ba6 S9 91.91(3) 6_665 4_655
S9 Ba6 S9 139.13(5) . 4_655
S12 Ba7 S12 150.32(5) . 4_655
S12 Ba7 S14 96.68(2) . .
S12 Ba7 S14 96.68(2) 4_655 .
S12 Ba7 S5 76.39(2) . .
S12 Ba7 S5 76.39(2) 4_655 .
S14 Ba7 S5 140.23(4) . .
Sb Ba8 Ba9 153.65(5) . .
Sb Ba8 S13 47.56(4) . .
Ba9 Ba8 S13 147.09(4) . .
Sb Ba8 S9 84.54(4) . .
Ba9 Ba8 S9 74.26(3) . .
S13 Ba8 S9 131.55(4) . .
Ba8 Ba9 Ba8 143.41(5) 4_755 .
Ba8 Ba9 S10 80.75(2) 4_755 .
Ba8 Ba9 S10 80.75(2) . .
Ba8 Ba9 S8 76.58(2) 4_755 .
Ba8 Ba9 S8 76.58(3) . .
S10 Ba9 S8 101.49(6) . .
Ba8 Sb S15 127.16(5) . .
Ba8 Sb S14 125.31(4) . .
S15 Sb S14 95.11(5) . .
Ba8 Sb Sb 167.67(3) . 4_655
S15 Sb Sb 59.39(3) . 4_655
S14 Sb Sb 59.53(2) . 4_655
Ba8 Sb S13 107.71(4) . .
S15 Sb S13 96.35(5) . .
S14 Sb S13 98.65(5) . .
Sb Sb S13 60.02(2) 4_655 .
Ba8 Sb Ba9 16.50(3) . .
S15 Sb Ba9 111.76(3) . .
S14 Sb Ba9 129.13(3) . .
Sb Sb Ba9 169.758(15) 4_655 .
S13 Sb Ba9 119.06(3) . .
Ba8 Sb Ba8 163.21(4) . 4_655
S15 Sb Ba8 62.04(3) . 4_655
S14 Sb Ba8 61.60(3) . 4_655
Sb Sb Ba8 4.457(11) 4_655 4_655
S13 Sb Ba8 55.58(2) . 4_655
Ba9 Sb Ba8 169.12(2) . 4_655
Ba8 Sb Ba7 101.69(4) . .
S15 Sb Ba7 130.74(3) . .
S14 Sb Ba7 54.35(4) . .
Sb Sb Ba7 71.449(11) 4_655 .
S13 Sb Ba7 58.58(4) . .
Ba9 Sb Ba7 117.47(2) . .
Ba8 Sb Ba7 69.111(14) 4_655 .
Ba8 Sb Ba4 103.09(4) . .
S15 Sb Ba4 54.14(4) . .
S14 Sb Ba4 131.15(3) . .
Sb Sb Ba4 71.741(10) 4_655 .
S13 Sb Ba4 56.07(4) . .
Ba9 Sb Ba4 99.079(19) . .
Ba8 Sb Ba4 70.042(14) 4_655 .
Ba7 Sb Ba4 114.29(2) . .
S2 Ga1 S2 109.96(7) 4_655 .
S2 Ga1 S3 108.59(4) 4_655 .
S2 Ga1 S3 108.59(4) . .
S2 Ga1 S1 110.21(4) 4_655 .
S2 Ga1 S1 110.21(4) . .
S3 Ga1 S1 109.25(7) . .
S2 Ga1 Ba1 73.63(4) 4_655 6_664
S2 Ga1 Ba1 73.63(4) . 6_664
S3 Ga1 Ba1 175.67(5) . 6_664
S1 Ga1 Ba1 66.42(5) . 6_664
S2 Ga1 Ba3 164.56(4) 4_655 6_665
S2 Ga1 Ba3 85.44(4) . 6_665
S3 Ga1 Ba3 63.55(3) . 6_665
S1 Ga1 Ba3 63.44(3) . 6_665
Ba1 Ga1 Ba3 113.37(2) 6_664 6_665
S2 Ga1 Ba3 85.44(4) 4_655 7_465
S2 Ga1 Ba3 164.56(4) . 7_465
S3 Ga1 Ba3 63.55(4) . 7_465
S1 Ga1 Ba3 63.44(3) . 7_465
Ba1 Ga1 Ba3 113.37(2) 6_664 7_465
Ba3 Ga1 Ba3 79.14(3) 6_665 7_465
S2 Ga1 Ba9 55.81(4) 4_655 6_664
S2 Ga1 Ba9 55.81(4) . 6_664
S3 Ga1 Ba9 112.02(5) . 6_664
S1 Ga1 Ba9 138.73(5) . 6_664
Ba1 Ga1 Ba9 72.31(3) 6_664 6_664
Ba3 Ga1 Ba9 138.610(15) 6_665 6_664
Ba3 Ga1 Ba9 138.610(15) 7_465 6_664
S2 Ga1 Ba2 113.20(4) 4_655 .
S2 Ga1 Ba2 53.12(3) . .
S3 Ga1 Ba2 57.04(3) . .
S1 Ga1 Ba2 136.58(3) . .
Ba1 Ga1 Ba2 125.890(19) 6_664 .
Ba3 Ga1 Ba2 74.668(16) 6_665 .
Ba3 Ga1 Ba2 120.58(2) 7_465 .
Ba9 Ga1 Ba2 70.538(18) 6_664 .
S2 Ga1 Ba2 53.12(3) 4_655 4_655
S2 Ga1 Ba2 113.20(4) . 4_655
S3 Ga1 Ba2 57.04(3) . 4_655
S1 Ga1 Ba2 136.58(3) . 4_655
Ba1 Ga1 Ba2 125.890(19) 6_664 4_655
Ba3 Ga1 Ba2 120.58(2) 6_665 4_655
Ba3 Ga1 Ba2 74.667(16) 7_465 4_655
Ba9 Ga1 Ba2 70.538(18) 6_664 4_655
Ba2 Ga1 Ba2 74.73(3) . 4_655
S6 Ga2 S6 119.66(6) 4_655 .
S6 Ga2 S5 105.88(4) 4_655 .
S6 Ga2 S5 105.88(4) . .
S6 Ga2 S4 106.61(4) 4_655 .
S6 Ga2 S4 106.61(4) . .
S5 Ga2 S4 112.34(6) . .
S6 Ga2 Ba3 73.65(4) 4_655 .
S6 Ga2 Ba3 166.32(4) . .
S5 Ga2 Ba3 65.02(3) . .
S4 Ga2 Ba3 69.94(3) . .
S6 Ga2 Ba3 166.32(4) 4_655 4_655
S6 Ga2 Ba3 73.65(4) . 4_655
S5 Ga2 Ba3 65.02(3) . 4_655
S4 Ga2 Ba3 69.94(3) . 4_655
Ba3 Ga2 Ba3 92.89(3) . 4_655
S6 Ga2 Ba4 60.27(3) 4_655 2_674
S6 Ga2 Ba4 60.27(3) . 2_674
S5 Ga2 Ba4 113.66(5) . 2_674
S4 Ga2 Ba4 134.00(5) . 2_674
Ba3 Ga2 Ba4 131.926(15) . 2_674
Ba3 Ga2 Ba4 131.926(15) 4_655 2_674
S9 Ga3 S9 108.12(7) 4_755 .
S9 Ga3 S8 108.08(5) 4_755 .
S9 Ga3 S8 108.08(5) . .
S9 Ga3 S7 112.17(4) 4_755 .
S9 Ga3 S7 112.17(4) . .
S8 Ga3 S7 108.05(7) . .
S9 Ga3 Ba9 72.93(3) 4_755 .
S9 Ga3 Ba9 72.93(3) . .
S8 Ga3 Ba9 61.93(5) . .
S7 Ga3 Ba9 169.98(5) . .
S9 Ga3 Ba7 74.13(4) 4_755 6_665
S9 Ga3 Ba7 74.13(4) . 6_665
S8 Ga3 Ba7 175.84(5) . 6_665
S7 Ga3 Ba7 67.79(5) . 6_665
Ba9 Ga3 Ba7 122.23(3) . 6_665
S9 Ga3 Ba2 168.92(4) 4_755 .
S9 Ga3 Ba2 82.17(4) . .
S8 Ga3 Ba2 63.72(4) . .
S7 Ga3 Ba2 65.98(3) . .
Ba9 Ga3 Ba2 107.262(18) . .
Ba7 Ga3 Ba2 113.58(2) 6_665 .
S9 Ga3 Ba2 82.17(4) 4_755 4_755
S9 Ga3 Ba2 168.92(4) . 4_755
S8 Ga3 Ba2 63.72(4) . 4_755
S7 Ga3 Ba2 65.98(3) . 4_755
Ba9 Ga3 Ba2 107.262(18) . 4_755
Ba7 Ga3 Ba2 113.58(2) 6_665 4_755
Ba2 Ga3 Ba2 87.29(3) . 4_755
S12 Ga4 S12 118.70(7) . 4_755
S12 Ga4 S10 109.70(4) . .
S12 Ga4 S10 109.70(4) 4_755 .
S12 Ga4 S11 106.14(4) . .
S12 Ga4 S11 106.14(4) 4_755 .
S10 Ga4 S11 105.58(8) . .
S12 Ga4 Ba5 165.83(4) . 4_755
S12 Ga4 Ba5 75.20(4) 4_755 4_755
S10 Ga4 Ba5 64.84(4) . 4_755
S11 Ga4 Ba5 64.90(3) . 4_755
S12 Ga4 Ba5 75.20(4) . .
S12 Ga4 Ba5 165.83(4) 4_755 .
S10 Ga4 Ba5 64.84(4) . .
S11 Ga4 Ba5 64.90(3) . .
Ba5 Ga4 Ba5 90.79(3) 4_755 .
S12 Ga4 Ba6 59.39(3) . 6_664
S12 Ga4 Ba6 59.39(3) 4_755 6_664
S10 Ga4 Ba6 134.14(6) . 6_664
S11 Ga4 Ba6 120.28(5) . 6_664
Ba5 Ga4 Ba6 134.197(14) 4_755 6_664
Ba5 Ga4 Ba6 134.197(14) . 6_664
Ga1 S1 Ba1 71.27(5) . 6_664
Ga1 S1 Ba3 77.54(4) . 6_665
Ba1 S1 Ba3 125.44(3) 6_664 6_665
Ga1 S1 Ba3 77.54(4) . 7_465
Ba1 S1 Ba3 125.44(3) 6_664 7_465
Ba3 S1 Ba3 88.12(5) 6_665 7_465
Ga1 S1 Ba5 128.11(4) . 5_445
Ba1 S1 Ba5 81.39(3) 6_664 5_445
Ba3 S1 Ba5 150.32(5) 6_665 5_445
Ba3 S1 Ba5 84.33(2) 7_465 5_445
Ga1 S1 Ba5 128.11(4) . 8_645
Ba1 S1 Ba5 81.39(3) 6_664 8_645
Ba3 S1 Ba5 84.33(2) 6_665 8_645
Ba3 S1 Ba5 150.32(5) 7_465 8_645
Ba5 S1 Ba5 88.17(4) 5_445 8_645
Ga1 S2 Ba2 91.87(4) . .
Ga1 S2 Ba4 140.13(5) . 6_664
Ba2 S2 Ba4 101.62(3) . 6_664
Ga1 S2 Ba9 88.93(4) . 6_664
Ba2 S2 Ba9 90.39(4) . 6_664
Ba4 S2 Ba9 127.77(4) 6_664 6_664
Ga1 S2 Ba8 130.68(5) . 6_664
Ba2 S2 Ba8 89.86(4) . 6_664
Ba4 S2 Ba8 87.15(3) 6_664 6_664
Ba9 S2 Ba8 41.76(2) 6_664 6_664
Ga1 S2 Ba1 66.92(3) . 6_664
Ba2 S2 Ba1 156.59(4) . 6_664
Ba4 S2 Ba1 101.16(3) 6_664 6_664
Ba9 S2 Ba1 79.87(3) 6_664 6_664
Ba8 S2 Ba1 96.59(4) 6_664 6_664
Ga1 S3 Ba6 179.32(7) . .
Ga1 S3 Ba3 78.39(4) . 6_665
Ba6 S3 Ba3 101.13(4) . 6_665
Ga1 S3 Ba3 78.39(4) . 7_465
Ba6 S3 Ba3 101.13(4) . 7_465
Ba3 S3 Ba3 88.37(4) 6_665 7_465
Ga1 S3 Ba2 87.77(4) . 4_655
Ba6 S3 Ba2 92.70(4) . 4_655
Ba3 S3 Ba2 166.13(5) 6_665 4_655
Ba3 S3 Ba2 87.90(2) 7_465 4_655
Ga1 S3 Ba2 87.77(4) . .
Ba6 S3 Ba2 92.70(4) . .
Ba3 S3 Ba2 87.90(2) 6_665 .
Ba3 S3 Ba2 166.13(5) 7_465 .
Ba2 S3 Ba2 92.57(5) 4_655 .
Ga2 S4 Ba4 165.11(7) . 1_554
Ga2 S4 Ba5 89.41(4) . 3_574
Ba4 S4 Ba5 101.54(4) 1_554 3_574
Ga2 S4 Ba5 89.41(4) . 2_674
Ba4 S4 Ba5 101.54(4) 1_554 2_674
Ba5 S4 Ba5 84.60(4) 3_574 2_674
Ga2 S4 Ba3 71.39(4) . .
Ba4 S4 Ba3 98.83(4) 1_554 .
Ba5 S4 Ba3 87.16(2) 3_574 .
Ba5 S4 Ba3 159.18(5) 2_674 .
Ga2 S4 Ba3 71.39(4) . 4_655
Ba4 S4 Ba3 98.83(4) 1_554 4_655
Ba5 S4 Ba3 159.18(5) 3_574 4_655
Ba5 S4 Ba3 87.16(2) 2_674 4_655
Ba3 S4 Ba3 93.97(4) . 4_655
Ga2 S5 Ba7 150.57(7) . .
Ga2 S5 Ba5 100.14(4) . .
Ba7 S5 Ba5 100.84(4) . .
Ga2 S5 Ba5 100.14(4) . 4_655
Ba7 S5 Ba5 100.84(4) . 4_655
Ba5 S5 Ba5 88.39(5) . 4_655
Ga2 S5 Ba3 75.52(4) . 4_655
Ba7 S5 Ba3 86.10(3) . 4_655
Ba5 S5 Ba3 171.06(4) . 4_655
Ba5 S5 Ba3 84.75(2) 4_655 4_655
Ga2 S5 Ba3 75.52(4) . .
Ba7 S5 Ba3 86.10(3) . .
Ba5 S5 Ba3 84.75(2) . .
Ba5 S5 Ba3 171.06(4) 4_655 .
Ba3 S5 Ba3 101.45(5) 4_655 .
Ga2 S6 Ba1 164.78(5) . 2_674
Ga2 S6 Ba4 82.72(4) . 2_674
Ba1 S6 Ba4 109.61(4) 2_674 2_674
Ga2 S6 Ba5 91.77(4) . 2_674
Ba1 S6 Ba5 92.41(3) 2_674 2_674
Ba4 S6 Ba5 109.20(4) 2_674 2_674
Ga2 S6 Ba3 69.44(3) . 4_655
Ba1 S6 Ba3 96.26(3) 2_674 4_655
Ba4 S6 Ba3 148.85(4) 2_674 4_655
Ba5 S6 Ba3 86.02(3) 2_674 4_655
Ga3 S7 Ba7 70.76(5) . 6_665
Ga3 S7 Ba2 74.58(4) . 4_755
Ba7 S7 Ba2 120.57(4) 6_665 4_755
Ga3 S7 Ba2 74.58(4) . .
Ba7 S7 Ba2 120.57(4) 6_665 .
Ba2 S7 Ba2 93.51(5) 4_755 .
Ga3 S7 Ba3 126.42(4) . 6_665
Ba7 S7 Ba3 80.59(3) 6_665 6_665
Ba2 S7 Ba3 156.14(6) 4_755 6_665
Ba2 S7 Ba3 83.20(2) . 6_665
Ga3 S7 Ba3 126.42(4) . 7_565
Ba7 S7 Ba3 80.59(3) 6_665 7_565
Ba2 S7 Ba3 83.20(2) 4_755 7_565
Ba2 S7 Ba3 156.14(6) . 7_565
Ba3 S7 Ba3 90.32(4) 6_665 7_565
Ga3 S8 Ba9 76.19(6) . .
Ga3 S8 Ba6 155.09(8) . 6_664
Ba9 S8 Ba6 128.73(6) . 6_664
Ga3 S8 Ba2 77.35(4) . .
Ba9 S8 Ba2 123.55(4) . .
Ba6 S8 Ba2 86.34(4) 6_664 .
Ga3 S8 Ba2 77.35(4) . 4_755
Ba9 S8 Ba2 123.55(4) . 4_755
Ba6 S8 Ba2 86.34(4) 6_664 4_755
Ba2 S8 Ba2 97.37(5) . 4_755
Ga3 S8 Ba8 88.14(5) . 4_755
Ba9 S8 Ba8 42.69(3) . 4_755
Ba6 S8 Ba8 110.18(4) 6_664 4_755
Ba2 S8 Ba8 163.03(6) . 4_755
Ba2 S8 Ba8 87.84(3) 4_755 4_755
Ga3 S8 Ba8 88.14(5) . .
Ba9 S8 Ba8 42.69(3) . .
Ba6 S8 Ba8 110.18(4) 6_664 .
Ba2 S8 Ba8 87.84(2) . .
Ba2 S8 Ba8 163.03(6) 4_755 .
Ba8 S8 Ba8 82.88(5) 4_755 .
Ga3 S9 Ba6 136.88(5) . .
Ga3 S9 Ba8 91.93(4) . .
Ba6 S9 Ba8 102.94(4) . .
Ga3 S9 Ba2 135.66(5) . 6_665
Ba6 S9 Ba2 85.22(3) . 6_665
Ba8 S9 Ba2 89.99(4) . 6_665
Ga3 S9 Ba9 67.72(4) . .
Ba6 S9 Ba9 142.90(4) . .
Ba8 S9 Ba9 41.15(2) . .
Ba2 S9 Ba9 85.81(3) 6_665 .
Ga3 S9 Ba7 66.95(4) . 6_665
Ba6 S9 Ba7 101.88(4) . 6_665
Ba8 S9 Ba7 154.87(4) . 6_665
Ba2 S9 Ba7 95.90(4) 6_665 6_665
Ba9 S9 Ba7 114.82(4) . 6_665
Ga4 S10 Ba9 103.13(8) . .
Ga4 S10 Ba1 163.93(10) . .
Ba9 S10 Ba1 92.94(6) . .
Ga4 S10 Ba5 77.18(5) . 4_755
Ba9 S10 Ba5 129.55(3) . 4_755
Ba1 S10 Ba5 92.67(5) . 4_755
Ga4 S10 Ba5 77.18(5) . .
Ba9 S10 Ba5 129.55(3) . .
Ba1 S10 Ba5 92.67(5) . .
Ba5 S10 Ba5 100.17(6) 4_755 .
Ga4 S10 Ba8 89.38(5) . .
Ba9 S10 Ba8 42.27(3) . .
Ba1 S10 Ba8 102.79(5) . .
Ba5 S10 Ba8 162.34(6) 4_755 .
Ba5 S10 Ba8 87.72(3) . .
Ga4 S10 Ba8 89.38(5) . 4_755
Ba9 S10 Ba8 42.27(3) . 4_755
Ba1 S10 Ba8 102.79(5) . 4_755
Ba5 S10 Ba8 87.72(3) 4_755 4_755
Ba5 S10 Ba8 162.34(6) . 4_755
Ba8 S10 Ba8 80.64(6) . 4_755
Ga4 S11 Ba1 158.33(8) . 2_774
Ga4 S11 Ba3 91.61(4) . .
Ba1 S11 Ba3 103.54(4) 2_774 .
Ga4 S11 Ba3 91.61(4) . 4_755
Ba1 S11 Ba3 103.54(4) 2_774 4_755
Ba3 S11 Ba3 90.36(5) . 4_755
Ga4 S11 Ba5 76.99(4) . 4_755
Ba1 S11 Ba5 89.24(3) 2_774 4_755
Ba3 S11 Ba5 166.84(5) . 4_755
Ba3 S11 Ba5 83.51(2) 4_755 4_755
Ga4 S11 Ba5 76.99(4) . .
Ba1 S11 Ba5 89.24(3) 2_774 .
Ba3 S11 Ba5 83.51(2) . .
Ba3 S11 Ba5 166.84(5) 4_755 .
Ba5 S11 Ba5 100.00(5) 4_755 .
Ga4 S12 Ba7 163.63(5) . .
Ga4 S12 Ba6 84.19(4) . 6_664
Ba7 S12 Ba6 112.04(4) . 6_664
Ga4 S12 Ba3 91.21(4) . .
Ba7 S12 Ba3 88.68(3) . .
Ba6 S12 Ba3 98.04(4) 6_664 .
Ga4 S12 Ba8 88.75(4) . .
Ba7 S12 Ba8 85.02(3) . .
Ba6 S12 Ba8 104.86(4) 6_664 .
Ba3 S12 Ba8 156.97(4) . .
Sb S13 Sb 59.97(5) . 4_655
Sb S13 Ba8 84.69(5) . 4_655
Sb S13 Ba8 24.729(17) 4_655 4_655
Sb S13 Ba8 24.729(17) . .
Sb S13 Ba8 84.69(5) 4_655 .
Ba8 S13 Ba8 109.41(5) 4_655 .
Sb S13 Ba4 85.27(5) . .
Sb S13 Ba4 85.27(5) 4_655 .
Ba8 S13 Ba4 87.42(3) 4_655 .
Ba8 S13 Ba4 87.42(3) . .
Sb S13 Ba7 82.31(5) . .
Sb S13 Ba7 82.31(5) 4_655 .
Ba8 S13 Ba7 84.31(3) 4_655 .
Ba8 S13 Ba7 84.31(3) . .
Ba4 S13 Ba7 165.65(5) . .
Sb S13 Ba5 111.05(3) . .
Sb S13 Ba5 169.15(5) 4_655 .
Ba8 S13 Ba5 162.72(4) 4_655 .
Ba8 S13 Ba5 86.42(3) . .
Ba4 S13 Ba5 100.56(4) . .
Ba7 S13 Ba5 90.63(4) . .
Sb S13 Ba5 169.15(5) . 4_655
Sb S13 Ba5 111.05(3) 4_655 4_655
Ba8 S13 Ba5 86.42(3) 4_655 4_655
Ba8 S13 Ba5 162.72(4) . 4_655
Ba4 S13 Ba5 100.56(4) . 4_655
Ba7 S13 Ba5 90.63(4) . 4_655
Ba5 S13 Ba5 77.10(4) . 4_655
Sb S14 Sb 60.94(5) . 4_655
Sb S14 Ba7 86.87(5) . .
Sb S14 Ba7 86.87(5) 4_655 .
Sb S14 Ba2 162.21(5) . 4_655
Sb S14 Ba2 102.90(3) 4_655 4_655
Ba7 S14 Ba2 100.31(4) . 4_655
Sb S14 Ba2 102.90(3) . .
Sb S14 Ba2 162.21(5) 4_655 .
Ba7 S14 Ba2 100.31(4) . .
Ba2 S14 Ba2 91.89(4) 4_655 .
Sb S14 Ba8 19.407(17) . .
Sb S14 Ba8 79.88(4) 4_655 .
Ba7 S14 Ba8 83.18(3) . .
Ba2 S14 Ba8 175.59(5) 4_655 .
Ba2 S14 Ba8 84.80(2) . .
Sb S14 Ba8 79.88(4) . 4_655
Sb S14 Ba8 19.407(17) 4_655 4_655
Ba7 S14 Ba8 83.18(3) . 4_655
Ba2 S14 Ba8 84.80(2) 4_655 4_655
Ba2 S14 Ba8 175.59(5) . 4_655
Ba8 S14 Ba8 98.36(5) . 4_655
Sb S14 Ba6 86.59(5) . .
Sb S14 Ba6 86.59(5) 4_655 .
Ba7 S14 Ba6 172.41(5) . .
Ba2 S14 Ba6 84.91(4) 4_655 .
Ba2 S14 Ba6 84.91(4) . .
Ba8 S14 Ba6 91.88(4) . .
Ba8 S14 Ba6 91.88(4) 4_655 .
Sb S15 Sb 61.22(5) . 4_655
Sb S15 Ba4 87.92(5) . .
Sb S15 Ba4 87.92(5) 4_655 .
Sb S15 Ba6 91.99(5) . .
Sb S15 Ba6 91.99(5) 4_655 .
Ba4 S15 Ba6 179.90(6) . .
Sb S15 Ba2 102.09(3) . 6_665
Sb S15 Ba2 162.34(5) 4_655 6_665
Ba4 S15 Ba2 97.69(4) . 6_665
Ba6 S15 Ba2 82.38(3) . 6_665
Sb S15 Ba2 162.34(5) . 7_465
Sb S15 Ba2 102.09(3) 4_655 7_465
Ba4 S15 Ba2 97.69(4) . 7_465
Ba6 S15 Ba2 82.38(3) . 7_465
Ba2 S15 Ba2 93.77(5) 6_665 7_465
Sb S15 Ba8 18.841(16) . .
Sb S15 Ba8 79.67(5) 4_655 .
Ba4 S15 Ba8 84.37(3) . .
Ba6 S15 Ba8 95.56(4) . .
Ba2 S15 Ba8 84.22(3) 6_665 .
Ba2 S15 Ba8 177.30(5) 7_465 .
Sb S15 Ba8 79.67(5) . 4_655
Sb S15 Ba8 18.841(16) 4_655 4_655
Ba4 S15 Ba8 84.37(3) . 4_655
Ba6 S15 Ba8 95.56(4) . 4_655
Ba2 S15 Ba8 177.30(5) 6_665 4_655
Ba2 S15 Ba8 84.22(3) 7_465 4_655
Ba8 S15 Ba8 97.73(5) . 4_655

loop_
_geom_bond_atom_site_label_1
_geom_bond_atom_site_label_2
_geom_bond_distance
_geom_bond_site_symmetry_2
Ba1 S10 2.9743(19) .
Ba1 S6 3.0184(14) 3_675
Ba1 S6 3.0184(14) 2_675
Ba1 S11 3.0190(17) 2_775
Ba2 S2 3.1402(13) .
Ba2 S8 3.2276(13) .
Ba2 S9 3.2353(15) 6_664
Ba2 S3 3.2946(13) .
Ba3 S11 3.2287(14) .
Ba3 S5 3.2490(13) .
Ba3 S12 3.2812(14) .
Ba3 S3 3.2861(13) 6_664
Ba4 S4 3.0997(18) 1_556
Ba4 S2 3.1877(14) 6_665
Ba4 S2 3.1877(14) 7_465
Ba4 S15 3.1918(18) .
Ba5 S5 3.2331(13) .
Ba5 S6 3.2991(16) 2_675
Ba5 S10 3.3267(16) .
Ba5 S11 3.3308(14) .
Ba6 S3 3.0597(17) .
Ba6 S8 3.1209(19) 6_665
Ba6 S9 3.1810(14) .
Ba6 S9 3.1810(14) 4_655
Ba7 S12 2.9982(14) .
Ba7 S12 2.9982(14) 4_655
Ba7 S14 3.1541(18) .
Ba7 S5 3.1865(17) .
Ba8 Sb 1.3987(9) .
Ba8 Ba9 2.3232(9) .
Ba8 S13 3.1851(13) .
Ba8 S9 3.1891(14) .
Ba9 Ba8 2.3232(9) 4_755
Ba9 S10 2.896(2) .
Ba9 S8 2.989(2) .
Sb S15 2.4216(17) .
Sb S14 2.4317(14) .
Sb Sb 2.4663(13) 4_655
Sb S13 2.4674(15) .
Sb Ba8 3.8443(14) 4_655
Ga1 S2 2.2520(13) 4_655
Ga1 S2 2.2520(13) .
Ga1 S3 2.2626(17) .
Ga1 S1 2.3179(17) .
Ga1 Ba1 3.2609(10) 6_664
Ga1 Ba3 3.5952(10) 6_665
Ga1 Ba3 3.5952(10) 7_465
Ga1 Ba9 3.9005(14) 6_664
Ga1 Ba2 3.9236(10) 4_655
Ga2 S6 2.2259(12) 4_655
Ga2 S6 2.2259(12) .
Ga2 S5 2.2782(17) .
Ga2 S4 2.2882(18) .
Ga2 Ba3 3.4706(9) 4_655
Ga2 Ba4 3.6676(11) 2_674
Ga3 S9 2.2536(13) 4_755
Ga3 S9 2.2536(13) .
Ga3 S8 2.2615(18) .
Ga3 S7 2.3142(18) .
Ga3 Ba7 3.3008(10) 6_665
Ga3 Ba2 3.5123(9) 4_755
Ga4 S12 2.2170(13) .
Ga4 S12 2.2170(13) 4_755
Ga4 S10 2.262(2) .
Ga4 S11 2.2699(17) .
Ga4 Ba5 3.5837(9) 4_755
Ga4 Ba6 3.7147(11) 6_664
S1 Ba1 3.156(2) 6_664
S1 Ba3 3.2933(13) 6_665
S1 Ba3 3.2933(13) 7_465
S1 Ba5 3.6673(13) 5_445
S1 Ba5 3.6673(13) 8_645
S2 Ba4 3.1877(14) 6_664
S2 Ba9 3.2270(15) 6_664
S2 Ba8 3.2899(16) 6_664
S2 Ba1 3.4009(13) 6_664
S3 Ba3 3.2861(13) 6_665
S3 Ba3 3.2861(13) 7_465
S3 Ba2 3.2946(13) 4_655
S4 Ba4 3.0997(18) 1_554
S4 Ba5 3.3488(14) 3_574
S4 Ba5 3.3488(14) 2_674
S4 Ba3 3.4399(13) 4_655
S5 Ba5 3.2331(13) 4_655
S5 Ba3 3.2490(12) 4_655
S6 Ba1 3.0184(13) 2_674
S6 Ba4 3.2107(13) 2_674
S6 Ba5 3.2991(16) 2_674
S6 Ba3 3.5568(15) 4_655
S7 Ba7 3.237(2) 6_665
S7 Ba2 3.3279(13) 4_755
S7 Ba3 3.5471(13) 6_665
S7 Ba3 3.5471(13) 7_565
S8 Ba6 3.1209(19) 6_664
S8 Ba2 3.2276(13) 4_755
S8 Ba8 3.3329(16) 4_755
S9 Ba2 3.2353(15) 6_665
S9 Ba7 3.4504(14) 6_665
S10 Ba5 3.3267(16) 4_755
S10 Ba8 3.4090(19) 4_755
S11 Ba1 3.0190(17) 2_774
S11 Ba3 3.2287(14) 4_755
S11 Ba5 3.3308(14) 4_755
S12 Ba6 3.2135(13) 6_664
S13 Sb 2.4674(15) 4_655
S13 Ba8 3.1851(13) 4_655
S13 Ba5 3.6166(14) 4_655
S14 Sb 2.4317(14) 4_655
S14 Ba2 3.3133(12) 4_655
S14 Ba8 3.4352(13) 4_655
S15 Sb 2.4216(17) 4_655
S15 Ba2 3.3209(14) 6_665
S15 Ba2 3.3209(14) 7_465
S15 Ba8 3.4515(14) 4_655
